data_4511078
loop_
_publ_author_name
'Roy, Sandipan'
'Mahata, Goutam'
'Biradha, Kumar'

_publ_section_title
;
 Cocrystal and Salts of 2,2&#x2032;,6,6&#x2032;-Tetracarboxybiphenyl with
 Bis(pyridyl) Derivatives: Eight-fold Interpenetrated Diamondoid and
 Layered Networks
;
_journal_issue 12
_journal_name_full 'Crystal Growth &amp; Design'
_journal_page_first 5006
_journal_paper_doi 10.1021/cg901132g
_journal_volume 9
_journal_year 2009
_chemical_formula_sum 'C46 H34 N2 O16'
_chemical_formula_weight 870.75
_chemical_name_systematic
; 
 ? 
;
_space_group_IT_number 2
_symmetry_cell_setting triclinic
_symmetry_space_group_name_Hall '-P 1'
_symmetry_space_group_name_H-M 'P -1'
_atom_sites_solution_hydrogens geom
_atom_sites_solution_primary direct
_atom_sites_solution_secondary difmap
_audit_creation_method SHELXL-97
_cell_angle_alpha 99.905(5)
_cell_angle_beta 99.603(5)
_cell_angle_gamma 104.396(5)
_cell_formula_units_Z 1
_cell_length_a 8.2971(15)
_cell_length_b 10.3056(19)
_cell_length_c 13.077(2)
_cell_measurement_reflns_used 3722
_cell_measurement_temperature 293(2)
_cell_measurement_theta_max 25.50
_cell_measurement_theta_min 2.09
_cell_volume 1040.9(3)
_computing_structure_refinement 'SHELXL-97 (Sheldrick, 1997)'
_computing_structure_solution 'SHELXS-97 (Sheldrick, 1990)'
_diffrn_ambient_temperature 293(2)
_diffrn_measured_fraction_theta_full 0.963
_diffrn_measured_fraction_theta_max 0.963
_diffrn_measurement_device_type 'Bruker CCD APEX-2'
_diffrn_measurement_method hemisphere
_diffrn_radiation_monochromator graphite
_diffrn_radiation_source 'fine-focus sealed tube'
_diffrn_radiation_type MoK\a
_diffrn_radiation_wavelength 0.71073
_diffrn_reflns_av_R_equivalents 0.0256
_diffrn_reflns_av_sigmaI/netI 0.0272
_diffrn_reflns_limit_h_max 10
_diffrn_reflns_limit_h_min -10
_diffrn_reflns_limit_k_max 12
_diffrn_reflns_limit_k_min -12
_diffrn_reflns_limit_l_max 15
_diffrn_reflns_limit_l_min -15
_diffrn_reflns_number 12329
_diffrn_reflns_theta_full 25.50
_diffrn_reflns_theta_max 25.50
_diffrn_reflns_theta_min 2.09
_exptl_absorpt_coefficient_mu 0.107
_exptl_absorpt_correction_T_max 0.984
_exptl_absorpt_correction_T_min 0.980
_exptl_absorpt_correction_type empirical
_exptl_absorpt_process_details sadabs
_exptl_crystal_colour 'light brown'
_exptl_crystal_density_diffrn 1.389
_exptl_crystal_density_meas ?
_exptl_crystal_density_method 'not measured'
_exptl_crystal_description squares
_exptl_crystal_F_000 452
_exptl_crystal_size_max 0.19
_exptl_crystal_size_mid 0.19
_exptl_crystal_size_min 0.15
_refine_diff_density_max 0.506
_refine_diff_density_min -0.270
_refine_diff_density_rms 0.053
_refine_ls_extinction_method none
_refine_ls_goodness_of_fit_ref 0.802
_refine_ls_hydrogen_treatment mixed
_refine_ls_matrix_type full
_refine_ls_number_parameters 311
_refine_ls_number_reflns 3722
_refine_ls_number_restraints 0
_refine_ls_restrained_S_all 0.802
_refine_ls_R_factor_all 0.0677
_refine_ls_R_factor_gt 0.0532
_refine_ls_shift/su_max 0.003
_refine_ls_shift/su_mean 0.000
_refine_ls_structure_factor_coef Fsqd
_refine_ls_weighting_details 'calc w=1/[\s^2^(Fo^2^)+(0.1292P)^2^+0.5748P] where P=(Fo^2^+2Fc^2^)/3'
_refine_ls_weighting_scheme calc
_refine_ls_wR_factor_gt 0.1496
_refine_ls_wR_factor_ref 0.1630
_reflns_number_gt 2907
_reflns_number_total 3722
_reflns_threshold_expression >2sigma(I)
_cod_data_source_file cg901132g_si_002.cif
_cod_data_source_block 2
_cod_depositor_comments
;
The following automatic conversions were performed:

'_symmetry_cell_setting' value 'Triclinic' changed to 'triclinic'
according to
/usr/data/users/saulius/automatic-downloads/retrospective/ACS/lib/dictionaries/cif_core.dic
dictionary named 'cif_core.dic' version 2.4.2 from 2011-04-26.

Automatic conversion script
Id: cif_fix_values 2281 2013-09-26 08:29:07Z andrius 

The following automatic conversions were performed:

'_exptl_crystal_density_meas' value 'not measured' was changed to '?'
- the value is perceived as not measured.

Automatic conversion script
Id: cif_fix_values 3008 2015-01-20 13:52:24Z robertas 
;
_cod_original_sg_symbol_H-M P-1
_cod_database_code 4511078

loop_
_symmetry_equiv_pos_as_xyz
'x, y, z'
'-x, -y, -z'

loop_
_atom_site_label
_atom_site_type_symbol
_atom_site_fract_x
_atom_site_fract_y
_atom_site_fract_z
_atom_site_U_iso_or_equiv
_atom_site_adp_type
_atom_site_occupancy
_atom_site_symmetry_multiplicity
_atom_site_calc_flag
_atom_site_refinement_flags
O11 O 1.0914(2) 0.3106(2) 0.44777(15) 0.0646(5) Uani 1 1 d .
H11O H 1.160(6) 0.392(5) 0.452(3) 0.108(14) Uiso 1 1 d .
O12 O 0.9801(2) 0.37439(19) 0.30450(15) 0.0624(5) Uani 1 1 d .
O13 O 0.2787(2) -0.05480(15) 0.14898(11) 0.0447(4) Uani 1 1 d .
O14 O 0.28668(19) 0.09623(16) 0.29306(12) 0.0448(4) Uani 1 1 d .
C11 C 0.6657(3) 0.1548(2) 0.29321(15) 0.0334(4) Uani 1 1 d .
C12 C 0.8328(3) 0.1645(2) 0.34315(16) 0.0395(5) Uani 1 1 d .
C13 C 0.8691(3) 0.0510(2) 0.37670(19) 0.0484(6) Uani 1 1 d .
H13 H 0.9800 0.0577 0.4099 0.058 Uiso 1 1 calc R
C14 C 0.7433(3) -0.0700(3) 0.3612(2) 0.0545(6) Uani 1 1 d .
H14 H 0.7699 -0.1453 0.3823 0.065 Uiso 1 1 calc R
C15 C 0.5774(3) -0.0803(2) 0.31439(19) 0.0479(6) Uani 1 1 d .
H15 H 0.4920 -0.1621 0.3048 0.057 Uiso 1 1 calc R
C16 C 0.5382(3) 0.0319(2) 0.28151(16) 0.0369(5) Uani 1 1 d .
C17 C 0.9739(3) 0.2938(2) 0.36182(17) 0.0427(5) Uani 1 1 d .
C18 C 0.3558(3) 0.0232(2) 0.23779(16) 0.0364(5) Uani 1 1 d .
O21 O 0.6773(2) 0.44956(17) 0.51960(12) 0.0517(4) Uani 1 1 d .
O22 O 0.4766(2) 0.25599(17) 0.46045(12) 0.0475(4) Uani 1 1 d .
H22O H 0.401(3) 0.193(3) 0.397(2) 0.050 Uiso 1 1 d .
O23 O 0.6093(2) 0.21549(17) -0.02712(12) 0.0531(5) Uani 1 1 d .
H23O H 0.642(3) 0.150(3) -0.077(2) 0.050 Uiso 1 1 d .
O24 O 0.7050(2) 0.10159(17) 0.08708(12) 0.0541(5) Uani 1 1 d .
C21 C 0.6189(2) 0.27521(19) 0.25761(15) 0.0334(4) Uani 1 1 d .
C22 C 0.5834(3) 0.3745(2) 0.33161(16) 0.0385(5) Uani 1 1 d .
C23 C 0.5458(3) 0.4890(2) 0.30281(19) 0.0501(6) Uani 1 1 d .
H23 H 0.5282 0.5560 0.3537 0.060 Uiso 1 1 calc R
C24 C 0.5343(4) 0.5040(2) 0.1994(2) 0.0523(6) Uani 1 1 d .
H24 H 0.5063 0.5797 0.1799 0.063 Uiso 1 1 calc R
C25 C 0.5646(3) 0.4062(2) 0.12496(18) 0.0436(5) Uani 1 1 d .
H25 H 0.5561 0.4161 0.0551 0.052 Uiso 1 1 calc R
C26 C 0.6079(3) 0.2925(2) 0.15276(16) 0.0345(4) Uani 1 1 d .
C27 C 0.5838(3) 0.3612(2) 0.44449(16) 0.0385(5) Uani 1 1 d .
C28 C 0.6457(3) 0.1931(2) 0.06869(16) 0.0353(5) Uani 1 1 d .
N1A N 0.8138(3) -0.1154(2) -0.00312(18) 0.0524(5) Uani 1 1 d .
H1N H 0.785(3) -0.043(3) -0.009(2) 0.050 Uiso 1 1 d .
C1A C 0.8162(3) -0.1546(3) 0.0883(2) 0.0576(7) Uani 1 1 d .
H1A H 0.7811 -0.1060 0.1429 0.069 Uiso 1 1 calc R
C2A C 0.8704(3) -0.2666(3) 0.1025(2) 0.0543(6) Uani 1 1 d .
H2A H 0.8729 -0.2937 0.1668 0.065 Uiso 1 1 calc R
C3A C 0.9215(3) -0.3397(2) 0.02054(19) 0.0437(5) Uani 1 1 d .
C4A C 0.9164(3) -0.2946(3) -0.0740(2) 0.0513(6) Uani 1 1 d .
H4A H 0.9498 -0.3412 -0.1304 0.062 Uiso 1 1 calc R
C5A C 0.8622(3) -0.1814(3) -0.0836(2) 0.0541(6) Uani 1 1 d .
H5A H 0.8591 -0.1508 -0.1465 0.065 Uiso 1 1 calc R
C6A C 0.9805(3) -0.4588(2) 0.0369(2) 0.0503(6) Uani 1 1 d .
H6A H 0.9912 -0.4771 0.1045 0.060 Uiso 1 1 calc R
O100 O 1.1808(5) 0.6607(3) 0.2891(2) 0.1234(11) Uani 1 1 d .
C100 C 1.1453(5) 0.7616(5) 0.3598(3) 0.0927(11) Uani 1 1 d .

loop_
_atom_site_aniso_label
_atom_site_aniso_U_11
_atom_site_aniso_U_22
_atom_site_aniso_U_33
_atom_site_aniso_U_23
_atom_site_aniso_U_13
_atom_site_aniso_U_12
O11 0.0508(11) 0.0688(13) 0.0606(12) 0.0232(10) -0.0056(9) -0.0013(10)
O12 0.0584(11) 0.0592(11) 0.0590(11) 0.0230(9) 0.0005(8) -0.0008(9)
O13 0.0490(9) 0.0421(8) 0.0387(8) -0.0009(6) 0.0090(7) 0.0124(7)
O14 0.0436(9) 0.0446(9) 0.0439(8) -0.0003(6) 0.0126(7) 0.0134(7)
C11 0.0406(11) 0.0321(10) 0.0292(9) 0.0044(7) 0.0124(8) 0.0122(8)
C12 0.0435(12) 0.0420(12) 0.0361(11) 0.0083(9) 0.0117(9) 0.0160(9)
C13 0.0462(13) 0.0507(13) 0.0520(13) 0.0152(10) 0.0079(10) 0.0197(11)
C14 0.0620(15) 0.0430(13) 0.0663(16) 0.0226(11) 0.0116(12) 0.0236(12)
C15 0.0525(14) 0.0362(12) 0.0575(14) 0.0142(10) 0.0151(11) 0.0124(10)
C16 0.0452(12) 0.0327(10) 0.0351(10) 0.0062(8) 0.0142(9) 0.0126(9)
C17 0.0421(12) 0.0457(12) 0.0411(12) 0.0076(10) 0.0132(9) 0.0129(10)
C18 0.0428(11) 0.0298(10) 0.0383(11) 0.0084(8) 0.0156(9) 0.0086(8)
O21 0.0544(10) 0.0501(10) 0.0401(9) -0.0012(7) 0.0092(7) 0.0048(8)
O22 0.0556(10) 0.0459(9) 0.0335(8) 0.0011(7) 0.0133(7) 0.0043(8)
O23 0.0808(12) 0.0542(10) 0.0361(8) 0.0091(7) 0.0172(8) 0.0381(9)
O24 0.0857(12) 0.0507(10) 0.0423(9) 0.0108(7) 0.0243(8) 0.0419(9)
C21 0.0343(10) 0.0298(10) 0.0361(10) 0.0039(8) 0.0112(8) 0.0093(8)
C22 0.0425(11) 0.0362(11) 0.0374(11) 0.0041(8) 0.0144(9) 0.0115(9)
C23 0.0709(16) 0.0364(12) 0.0525(14) 0.0057(10) 0.0298(12) 0.0242(11)
C24 0.0762(17) 0.0373(12) 0.0583(14) 0.0164(10) 0.0269(12) 0.0309(12)
C25 0.0580(14) 0.0403(12) 0.0401(11) 0.0126(9) 0.0186(10) 0.0201(10)
C26 0.0376(10) 0.0300(10) 0.0358(10) 0.0044(8) 0.0111(8) 0.0095(8)
C27 0.0424(12) 0.0348(11) 0.0382(11) 0.0020(9) 0.0133(9) 0.0123(9)
C28 0.0384(11) 0.0326(10) 0.0358(10) 0.0064(8) 0.0126(8) 0.0098(9)
N1A 0.0475(11) 0.0355(10) 0.0761(15) 0.0095(10) 0.0118(10) 0.0183(9)
C1A 0.0627(16) 0.0464(14) 0.0655(17) -0.0003(12) 0.0198(13) 0.0240(12)
C2A 0.0634(16) 0.0492(14) 0.0532(14) 0.0064(11) 0.0154(12) 0.0227(12)
C3A 0.0435(12) 0.0390(11) 0.0492(13) 0.0074(9) 0.0089(10) 0.0153(10)
C4A 0.0547(14) 0.0510(13) 0.0552(14) 0.0105(11) 0.0167(11) 0.0255(11)
C5A 0.0520(14) 0.0511(14) 0.0638(15) 0.0196(12) 0.0127(12) 0.0188(11)
C6A 0.0605(15) 0.0460(13) 0.0502(13) 0.0119(10) 0.0128(11) 0.0245(11)
O100 0.180(3) 0.111(2) 0.0759(17) 0.0324(16) 0.0236(19) 0.030(2)
C100 0.099(3) 0.111(3) 0.084(2) 0.034(2) 0.029(2) 0.043(2)

loop_
_atom_type_symbol
_atom_type_description
_atom_type_scat_dispersion_real
_atom_type_scat_dispersion_imag
_atom_type_scat_source
C C 0.0033 0.0016 'International Tables Vol C Tables 4.2.6.8 and 6.1.1.4'
H H 0.0000 0.0000 'International Tables Vol C Tables 4.2.6.8 and 6.1.1.4'
N N 0.0061 0.0033 'International Tables Vol C Tables 4.2.6.8 and 6.1.1.4'
O O 0.0106 0.0060 'International Tables Vol C Tables 4.2.6.8 and 6.1.1.4'

loop_
_geom_angle_atom_site_label_1
_geom_angle_atom_site_label_2
_geom_angle_atom_site_label_3
_geom_angle
_geom_angle_site_symmetry_1
C16 C11 C12 118.46(18) .
C16 C11 C21 119.62(18) .
C12 C11 C21 121.83(18) .
C13 C12 C11 119.7(2) .
C13 C12 C17 118.9(2) .
C11 C12 C17 121.43(19) .
C14 C13 C12 120.9(2) .
C13 C14 C15 120.2(2) .
C14 C15 C16 119.9(2) .
C15 C16 C11 120.9(2) .
C15 C16 C18 119.54(19) .
C11 C16 C18 119.53(18) .
O12 C17 O11 123.5(2) .
O12 C17 C12 124.0(2) .
O11 C17 C12 112.5(2) .
O13 C18 O14 122.8(2) .
O13 C18 C16 119.72(17) .
O14 C18 C16 117.46(17) .
C22 C21 C26 117.87(18) .
C22 C21 C11 119.27(17) .
C26 C21 C11 122.86(16) .
C23 C22 C21 120.92(19) .
C23 C22 C27 117.38(18) .
C21 C22 C27 121.71(19) .
C24 C23 C22 120.42(19) .
C23 C24 C25 119.6(2) .
C24 C25 C26 121.0(2) .
C25 C26 C21 120.11(18) .
C25 C26 C28 118.13(18) .
C21 C26 C28 121.74(17) .
O21 C27 O22 120.2(2) .
O21 C27 C22 121.4(2) .
O22 C27 C22 118.33(18) .
O24 C28 O23 123.01(18) .
O24 C28 C26 123.43(18) .
O23 C28 C26 113.56(17) .
C1A N1A C5A 122.3(2) .
N1A C1A C2A 120.1(2) .
C1A C2A C3A 119.9(3) .
C4A C3A C2A 117.9(2) .
C4A C3A C6A 122.7(2) .
C2A C3A C6A 119.4(2) .
C5A C4A C3A 119.8(2) .
N1A C5A C4A 120.1(2) .
C6A C6A C3A 124.7(3) 2_745

loop_
_geom_bond_atom_site_label_1
_geom_bond_atom_site_label_2
_geom_bond_distance
_geom_bond_site_symmetry_2
O11 C17 1.314(3) .
O12 C17 1.209(3) .
O13 C18 1.257(2) .
O14 C18 1.258(2) .
C11 C16 1.400(3) .
C11 C12 1.401(3) .
C11 C21 1.512(3) .
C12 C13 1.400(3) .
C12 C17 1.491(3) .
C13 C14 1.371(4) .
C14 C15 1.380(4) .
C15 C16 1.393(3) .
C16 C18 1.501(3) .
O21 C27 1.218(3) .
O22 C27 1.292(3) .
O23 C28 1.312(3) .
O24 C28 1.208(3) .
C21 C22 1.405(3) .
C21 C26 1.404(3) .
C22 C23 1.389(3) .
C22 C27 1.505(3) .
C23 C24 1.378(4) .
C24 C25 1.377(3) .
C25 C26 1.395(3) .
C26 C28 1.498(3) .
N1A C1A 1.325(4) .
N1A C5A 1.327(3) .
C1A C2A 1.368(4) .
C2A C3A 1.389(3) .
C3A C4A 1.391(4) .
C3A C6A 1.465(3) .
C4A C5A 1.368(3) .
C6A C6A 1.310(5) 2_745
O100 C100 1.391(5) .
